data_7027769
loop_
_publ_author_name
'Kla\&s, Katrin'
'Fr\"ohlich, Roland'
'Erker, Gerhard'

_publ_section_title
;
 Formation and structural properties of
 1,1&#x2032;,2,2&#x2032;-tetra(tert-butylcarbamoyl)-ferrocene and
 -ruthenocene&#x200A;&#x2020;
;
_journal_issue 24
_journal_name_full 'Journal of the Chemical Society, Dalton Transactions'
_journal_page_first 4457
_journal_paper_doi 10.1039/a906553i
_journal_year 1999
_chemical_formula_sum 'C30 H46 Fe N4 O4'
_chemical_formula_weight 582.56
_chemical_name_systematic
; 
 ? 
;
_space_group_IT_number 2
_symmetry_cell_setting triclinic
_symmetry_space_group_name_Hall '-P 1'
_symmetry_space_group_name_H-M 'P -1'
_atom_sites_solution_hydrogens 'geometrically, at N from Diff.-Fourier'
_atom_sites_solution_primary direct
_atom_sites_solution_secondary difmap
_audit_creation_method SHELXL-97
_cell_angle_alpha 92.05(1)
_cell_angle_beta 99.78(1)
_cell_angle_gamma 107.58(1)
_cell_formula_units_Z 1
_cell_length_a 6.793(1)
_cell_length_b 10.902(1)
_cell_length_c 11.208(1)
_cell_measurement_temperature 198(2)
_cell_volume 776.41(16)
_computing_cell_refinement 'Collect (Nonius B.V., 1998)'
_computing_data_collection 'Collect (Nonius B.V., 1998)'
_computing_data_reduction 'Denzo-SMN (Otwinowski & Minor, 1997)'
_computing_molecular_graphics 'SCHAKAL-92 (Keller, 1992)'
_computing_publication_material 'SHELXL-97 (Sheldrick, 1997)'
_computing_structure_refinement 'SHELXL-97 (Sheldrick, 1997)'
_computing_structure_solution 'SHELXS-97 (Sheldrick, 1990)'
_diffrn_ambient_temperature 198(2)
_diffrn_measured_fraction_theta_full 0.989
_diffrn_measured_fraction_theta_max 0.989
_diffrn_measurement_device_type 'Nonius KappaCCD'
_diffrn_radiation_monochromator graphite
_diffrn_radiation_source 'rotating anode FR591'
_diffrn_radiation_type MoK\a
_diffrn_radiation_wavelength 0.71073
_diffrn_reflns_av_R_equivalents 0.0216
_diffrn_reflns_av_sigmaI/netI 0.0371
_diffrn_reflns_limit_h_max 8
_diffrn_reflns_limit_h_min -8
_diffrn_reflns_limit_k_max 14
_diffrn_reflns_limit_k_min -14
_diffrn_reflns_limit_l_max 14
_diffrn_reflns_limit_l_min -14
_diffrn_reflns_number 6015
_diffrn_reflns_theta_full 27.55
_diffrn_reflns_theta_max 27.55
_diffrn_reflns_theta_min 2.83
_exptl_absorpt_coefficient_mu 0.524
_exptl_absorpt_correction_T_max 0.9494
_exptl_absorpt_correction_T_min 0.8377
_exptl_absorpt_correction_type none
_exptl_crystal_colour yellow-orange
_exptl_crystal_density_diffrn 1.246
_exptl_crystal_density_method 'not measured'
_exptl_crystal_description needle
_exptl_crystal_F_000 312
_exptl_crystal_size_max 0.35
_exptl_crystal_size_mid 0.15
_exptl_crystal_size_min 0.10
_refine_diff_density_max 0.610
_refine_diff_density_min -0.366
_refine_diff_density_rms 0.051
_refine_ls_extinction_method none
_refine_ls_goodness_of_fit_ref 1.067
_refine_ls_hydrogen_treatment 'refined as riding atoms'
_refine_ls_matrix_type full
_refine_ls_number_parameters 190
_refine_ls_number_reflns 3538
_refine_ls_number_restraints 0
_refine_ls_restrained_S_all 1.067
_refine_ls_R_factor_all 0.0392
_refine_ls_R_factor_gt 0.0360
_refine_ls_shift/su_max 0.000
_refine_ls_shift/su_mean 0.000
_refine_ls_structure_factor_coef Fsqd
_refine_ls_weighting_details 'calc w=1/[\s^2^(Fo^2^)+(0.0412P)^2^+0.3959P] where P=(Fo^2^+2Fc^2^)/3'
_refine_ls_weighting_scheme calc
_refine_ls_wR_factor_gt 0.0969
_refine_ls_wR_factor_ref 0.0990
_reflns_number_gt 3309
_reflns_number_total 3538
_reflns_threshold_expression >2sigma(I)
_cod_data_source_file 906553Isup1.cif
_cod_data_source_block erk1128
_cod_original_cell_volume 776.41(15)
_cod_original_sg_symbol_H-M P-1
_cod_database_code 7027769

loop_
_symmetry_equiv_pos_as_xyz
'x, y, z'
'-x, -y, -z'

loop_
_atom_site_label
_atom_site_type_symbol
_atom_site_fract_x
_atom_site_fract_y
_atom_site_fract_z
_atom_site_U_iso_or_equiv
_atom_site_adp_type
_atom_site_occupancy
_atom_site_symmetry_multiplicity
_atom_site_calc_flag
_atom_site_refinement_flags
Fe Fe 0.0000 0.0000 0.0000 0.02325(11) Uani 1 2 d S
C1 C 0.2884(2) 0.07236(15) -0.04440(13) 0.0242(3) Uani 1 1 d .
C2 C 0.2249(2) -0.06720(15) -0.05167(14) 0.0244(3) Uani 1 1 d .
C3 C 0.1925(2) -0.10384(17) 0.06664(14) 0.0275(3) Uani 1 1 d .
H3 H 0.1501 -0.1900 0.0885 0.033 Uiso 1 1 calc R
C4 C 0.2335(2) 0.00852(18) 0.14568(14) 0.0294(3) Uani 1 1 d .
H4 H 0.2223 0.0109 0.2290 0.035 Uiso 1 1 calc R
C5 C 0.2944(2) 0.11717(17) 0.07854(14) 0.0274(3) Uani 1 1 d .
H5 H 0.3328 0.2050 0.1098 0.033 Uiso 1 1 calc R
C10 C 0.3302(2) 0.15925(16) -0.14363(14) 0.0261(3) Uani 1 1 d .
O11 O 0.2317(2) 0.12735(12) -0.24944(10) 0.0353(3) Uani 1 1 d .
N12 N 0.4775(2) 0.27405(14) -0.10779(12) 0.0277(3) Uani 1 1 d .
H12 H 0.553(3) 0.281(2) -0.039(2) 0.033 Uiso 1 1 d .
C13 C 0.5455(3) 0.37617(17) -0.18908(16) 0.0365(4) Uani 1 1 d .
C14 C 0.3600(4) 0.4209(2) -0.2430(2) 0.0567(6) Uani 1 1 d .
H14A H 0.2466 0.3473 -0.2884 0.085 Uiso 1 1 calc R
H14B H 0.4050 0.4875 -0.2980 0.085 Uiso 1 1 calc R
H14C H 0.3092 0.4568 -0.1774 0.085 Uiso 1 1 calc R
C15 C 0.6348(4) 0.3261(2) -0.2902(2) 0.0553(6) Uani 1 1 d .
H15A H 0.7587 0.3024 -0.2544 0.083 Uiso 1 1 calc R
H15B H 0.6752 0.3939 -0.3447 0.083 Uiso 1 1 calc R
H15C H 0.5279 0.2501 -0.3364 0.083 Uiso 1 1 calc R
C16 C 0.7158(4) 0.4876(2) -0.11011(19) 0.0511(5) Uani 1 1 d .
H16A H 0.6574 0.5190 -0.0456 0.077 Uiso 1 1 calc R
H16B H 0.7670 0.5578 -0.1603 0.077 Uiso 1 1 calc R
H16C H 0.8326 0.4575 -0.0737 0.077 Uiso 1 1 calc R
C20 C 0.2016(2) -0.16858(16) -0.15186(14) 0.0260(3) Uani 1 1 d .
O21 O 0.2144(2) -0.27546(12) -0.12443(11) 0.0332(3) Uani 1 1 d .
N22 N 0.1685(2) -0.13576(15) -0.26554(12) 0.0317(3) Uani 1 1 d .
H22 H 0.167(3) -0.057(2) -0.2747(19) 0.038 Uiso 1 1 d .
C23 C 0.1535(3) -0.21761(18) -0.37716(15) 0.0345(4) Uani 1 1 d .
C24 C 0.3595(4) -0.2473(2) -0.37502(18) 0.0510(5) Uani 1 1 d .
H24A H 0.4735 -0.1666 -0.3746 0.076 Uiso 1 1 calc R
H24B H 0.3464 -0.3046 -0.4473 0.076 Uiso 1 1 calc R
H24C H 0.3908 -0.2898 -0.3018 0.076 Uiso 1 1 calc R
C25 C 0.1165(5) -0.1386(2) -0.48307(18) 0.0583(6) Uani 1 1 d .
H25A H -0.0177 -0.1216 -0.4856 0.087 Uiso 1 1 calc R
H25B H 0.1125 -0.1870 -0.5593 0.087 Uiso 1 1 calc R
H25C H 0.2309 -0.0565 -0.4725 0.087 Uiso 1 1 calc R
C26 C -0.0282(4) -0.3425(2) -0.3879(2) 0.0594(6) Uani 1 1 d .
H26A H -0.0003 -0.3932 -0.3203 0.089 Uiso 1 1 calc R
H26B H -0.0427 -0.3925 -0.4651 0.089 Uiso 1 1 calc R
H26C H -0.1585 -0.3223 -0.3853 0.089 Uiso 1 1 calc R

loop_
_atom_site_aniso_label
_atom_site_aniso_U_11
_atom_site_aniso_U_22
_atom_site_aniso_U_33
_atom_site_aniso_U_23
_atom_site_aniso_U_13
_atom_site_aniso_U_12
Fe 0.01935(16) 0.02829(18) 0.02375(16) 0.00156(11) 0.00438(11) 0.00979(12)
C1 0.0182(7) 0.0276(8) 0.0268(7) 0.0010(6) 0.0042(5) 0.0074(6)
C2 0.0204(7) 0.0283(8) 0.0274(7) 0.0043(6) 0.0050(5) 0.0113(6)
C3 0.0235(7) 0.0342(9) 0.0286(7) 0.0074(6) 0.0056(6) 0.0138(6)
C4 0.0240(7) 0.0413(10) 0.0238(7) 0.0035(6) 0.0026(6) 0.0127(7)
C5 0.0213(7) 0.0335(9) 0.0263(7) -0.0016(6) 0.0022(6) 0.0085(6)
C10 0.0269(8) 0.0268(8) 0.0274(7) 0.0031(6) 0.0060(6) 0.0119(6)
O11 0.0437(7) 0.0306(7) 0.0269(6) 0.0018(5) -0.0018(5) 0.0092(5)
N12 0.0294(7) 0.0281(7) 0.0251(6) 0.0043(5) 0.0049(5) 0.0082(5)
C13 0.0507(11) 0.0269(9) 0.0305(8) 0.0050(7) 0.0110(7) 0.0082(7)
C14 0.0824(17) 0.0404(12) 0.0485(12) 0.0120(9) -0.0007(11) 0.0274(12)
C15 0.0831(17) 0.0429(12) 0.0425(11) 0.0081(9) 0.0344(11) 0.0108(11)
C16 0.0608(13) 0.0371(11) 0.0426(11) 0.0023(8) 0.0153(9) -0.0062(9)
C20 0.0216(7) 0.0267(8) 0.0302(8) 0.0024(6) 0.0055(6) 0.0080(6)
O21 0.0400(7) 0.0264(6) 0.0333(6) 0.0038(5) 0.0060(5) 0.0109(5)
N22 0.0424(8) 0.0284(8) 0.0276(7) 0.0009(6) 0.0044(6) 0.0173(6)
C23 0.0461(10) 0.0307(9) 0.0260(8) -0.0014(6) 0.0027(7) 0.0136(7)
C24 0.0637(14) 0.0636(15) 0.0346(10) -0.0055(9) 0.0096(9) 0.0341(12)
C25 0.0997(19) 0.0516(14) 0.0296(9) 0.0028(9) 0.0022(10) 0.0379(13)
C26 0.0627(15) 0.0498(14) 0.0479(12) -0.0107(10) 0.0010(10) -0.0019(11)

loop_
_atom_type_symbol
_atom_type_description
_atom_type_scat_dispersion_real
_atom_type_scat_dispersion_imag
_atom_type_scat_source
C C 0.0033 0.0016 'International Tables Vol C Tables 4.2.6.8 and 6.1.1.4'
H H 0.0000 0.0000 'International Tables Vol C Tables 4.2.6.8 and 6.1.1.4'
N N 0.0061 0.0033 'International Tables Vol C Tables 4.2.6.8 and 6.1.1.4'
O O 0.0106 0.0060 'International Tables Vol C Tables 4.2.6.8 and 6.1.1.4'
Fe Fe 0.3463 0.8444 'International Tables Vol C Tables 4.2.6.8 and 6.1.1.4'

loop_
_geom_angle_atom_site_label_1
_geom_angle_atom_site_label_2
_geom_angle_atom_site_label_3
_geom_angle
_geom_angle_site_symmetry_1
_geom_angle_site_symmetry_3
C1 Fe C1 180.00(8) 2 .
C1 Fe C2 138.40(6) 2 .
C1 Fe C2 41.60(6) . .
C1 Fe C2 41.60(6) 2 2
C1 Fe C2 138.40(6) . 2
C2 Fe C2 180.00(8) . 2
C1 Fe C3 110.82(6) 2 .
C1 Fe C3 69.18(6) . .
C2 Fe C3 41.08(6) . .
C2 Fe C3 138.92(6) 2 .
C1 Fe C3 69.18(6) 2 2
C1 Fe C3 110.82(6) . 2
C2 Fe C3 138.92(6) . 2
C2 Fe C3 41.08(6) 2 2
C3 Fe C3 180.00(10) . 2
C1 Fe C5 138.80(6) 2 .
C1 Fe C5 41.20(6) . .
C2 Fe C5 69.19(6) . .
C2 Fe C5 110.81(6) 2 .
C3 Fe C5 68.11(7) . .
C3 Fe C5 111.89(7) 2 .
C1 Fe C5 41.20(6) 2 2
C1 Fe C5 138.80(6) . 2
C2 Fe C5 110.81(6) . 2
C2 Fe C5 69.19(6) 2 2
C3 Fe C5 111.89(7) . 2
C3 Fe C5 68.11(7) 2 2
C5 Fe C5 180.00(6) . 2
C1 Fe C4 69.20(6) 2 2
C1 Fe C4 110.80(6) . 2
C2 Fe C4 110.95(6) . 2
C2 Fe C4 69.05(6) 2 2
C3 Fe C4 139.64(7) . 2
C3 Fe C4 40.36(7) 2 2
C5 Fe C4 139.47(7) . 2
C5 Fe C4 40.53(7) 2 2
C1 Fe C4 110.80(6) 2 .
C1 Fe C4 69.20(6) . .
C2 Fe C4 69.05(6) . .
C2 Fe C4 110.95(6) 2 .
C3 Fe C4 40.36(7) . .
C3 Fe C4 139.64(7) 2 .
C5 Fe C4 40.53(7) . .
C5 Fe C4 139.47(7) 2 .
C4 Fe C4 180.00(11) 2 .
C5 C1 C2 107.18(14) . .
C5 C1 C10 123.93(14) . .
C2 C1 C10 128.81(13) . .
C5 C1 Fe 69.86(9) . .
C2 C1 Fe 69.38(8) . .
C10 C1 Fe 123.36(10) . .
C3 C2 C1 107.03(13) . .
C3 C2 C20 120.02(14) . .
C1 C2 C20 132.86(14) . .
C3 C2 Fe 69.63(9) . .
C1 C2 Fe 69.02(8) . .
C20 C2 Fe 128.80(11) . .
C4 C3 C2 109.17(15) . .
C4 C3 Fe 70.18(9) . .
C2 C3 Fe 69.29(9) . .
C3 C4 C5 107.88(14) . .
C3 C4 Fe 69.46(9) . .
C5 C4 Fe 69.49(9) . .
C4 C5 C1 108.73(14) . .
C4 C5 Fe 69.99(9) . .
C1 C5 Fe 68.94(9) . .
O11 C10 N12 123.52(15) . .
O11 C10 C1 121.85(14) . .
N12 C10 C1 114.61(13) . .
C10 N12 C13 124.60(14) . .
N12 C13 C14 109.69(17) . .
N12 C13 C16 106.38(14) . .
C14 C13 C16 109.86(18) . .
N12 C13 C15 110.39(15) . .
C14 C13 C15 110.45(18) . .
C16 C13 C15 110.00(18) . .
O21 C20 N22 124.69(15) . .
O21 C20 C2 118.65(14) . .
N22 C20 C2 116.66(14) . .
C20 N22 C23 125.66(15) . .
N22 C23 C25 106.18(15) . .
N22 C23 C26 110.49(17) . .
C25 C23 C26 110.48(19) . .
N22 C23 C24 109.85(15) . .
C25 C23 C24 109.59(19) . .
C26 C23 C24 110.17(19) . .

loop_
_geom_bond_atom_site_label_1
_geom_bond_atom_site_label_2
_geom_bond_distance
_geom_bond_site_symmetry_2
Fe C1 2.0332(15) 2
Fe C1 2.0332(15) .
Fe C2 2.0381(15) .
Fe C2 2.0381(15) 2
Fe C3 2.0426(15) .
Fe C3 2.0426(15) 2
Fe C5 2.0455(16) .
Fe C5 2.0455(16) 2
Fe C4 2.0521(15) 2
Fe C4 2.0521(15) .
C1 C5 1.435(2) .
C1 C2 1.446(2) .
C1 C10 1.495(2) .
C2 C3 1.432(2) .
C2 C20 1.501(2) .
C3 C4 1.413(2) .
C4 C5 1.419(2) .
C10 O11 1.2393(19) .
C10 N12 1.341(2) .
N12 C13 1.479(2) .
C13 C14 1.525(3) .
C13 C16 1.524(3) .
C13 C15 1.530(3) .
C20 O21 1.240(2) .
C20 N22 1.336(2) .
N22 C23 1.481(2) .
C23 C25 1.522(3) .
C23 C26 1.521(3) .
C23 C24 1.525(3) .

loop_
_geom_torsion_atom_site_label_1
_geom_torsion_atom_site_label_2
_geom_torsion_atom_site_label_3
_geom_torsion_atom_site_label_4
_geom_torsion
_geom_torsion_site_symmetry_1
C1 Fe C1 C5 76(100) 2
C2 Fe C1 C5 -118.30(13) .
C2 Fe C1 C5 61.70(13) 2
C3 Fe C1 C5 -80.14(10) .
C3 Fe C1 C5 99.86(10) 2
C5 Fe C1 C5 180.0 2
C4 Fe C1 C5 143.17(10) 2
C4 Fe C1 C5 -36.83(10) .
C1 Fe C1 C2 -165(100) 2
C2 Fe C1 C2 180.0 2
C3 Fe C1 C2 38.17(9) .
C3 Fe C1 C2 -141.83(9) 2
C5 Fe C1 C2 118.30(13) .
C5 Fe C1 C2 -61.70(13) 2
C4 Fe C1 C2 -98.52(10) 2
C4 Fe C1 C2 81.48(10) .
C1 Fe C1 C10 -42(100) 2
C2 Fe C1 C10 123.64(16) .
C2 Fe C1 C10 -56.36(16) 2
C3 Fe C1 C10 161.80(14) .
C3 Fe C1 C10 -18.20(14) 2
C5 Fe C1 C10 -118.06(17) .
C5 Fe C1 C10 61.94(17) 2
C4 Fe C1 C10 25.12(14) 2
C4 Fe C1 C10 -154.88(14) .
C5 C1 C2 C3 0.40(16) .
C10 C1 C2 C3 -176.34(14) .
Fe C1 C2 C3 -59.51(10) .
C5 C1 C2 C20 -176.07(15) .
C10 C1 C2 C20 7.2(3) .
Fe C1 C2 C20 124.03(17) .
C5 C1 C2 Fe 59.90(10) .
C10 C1 C2 Fe -116.83(15) .
C1 Fe C2 C3 -61.51(13) 2
C1 Fe C2 C3 118.49(13) .
C2 Fe C2 C3 -160(100) 2
C3 Fe C2 C3 180.0 2
C5 Fe C2 C3 80.14(10) .
C5 Fe C2 C3 -99.86(10) 2
C4 Fe C2 C3 -143.37(10) 2
C4 Fe C2 C3 36.63(10) .
C1 Fe C2 C1 180.0 2
C2 Fe C2 C1 82(100) 2
C3 Fe C2 C1 -118.49(13) .
C3 Fe C2 C1 61.51(13) 2
C5 Fe C2 C1 -38.35(9) .
C5 Fe C2 C1 141.65(9) 2
C4 Fe C2 C1 98.14(10) 2
C4 Fe C2 C1 -81.86(10) .
C1 Fe C2 C20 51.22(18) 2
C1 Fe C2 C20 -128.78(18) .
C2 Fe C2 C20 -47(100) 2
C3 Fe C2 C20 112.72(18) .
C3 Fe C2 C20 -67.28(18) 2
C5 Fe C2 C20 -167.13(16) .
C5 Fe C2 C20 12.87(16) 2
C4 Fe C2 C20 -30.64(16) 2
C4 Fe C2 C20 149.36(16) .
C1 C2 C3 C4 0.13(17) .
C20 C2 C3 C4 177.14(13) .
Fe C2 C3 C4 -58.99(11) .
C1 C2 C3 Fe 59.12(10) .
C20 C2 C3 Fe -123.87(13) .
C1 Fe C3 C4 -98.00(10) 2
C1 Fe C3 C4 82.00(10) .
C2 Fe C3 C4 120.63(14) .
C2 Fe C3 C4 -59.37(14) 2
C3 Fe C3 C4 75(100) 2
C5 Fe C3 C4 37.61(9) .
C5 Fe C3 C4 -142.39(9) 2
C4 Fe C3 C4 180.0 2
C1 Fe C3 C2 141.37(9) 2
C1 Fe C3 C2 -38.63(9) .
C2 Fe C3 C2 180.0 2
C3 Fe C3 C2 -46(100) 2
C5 Fe C3 C2 -83.01(10) .
C5 Fe C3 C2 96.99(10) 2
C4 Fe C3 C2 59.37(14) 2
C4 Fe C3 C2 -120.63(14) .
C2 C3 C4 C5 -0.62(17) .
Fe C3 C4 C5 -59.06(11) .
C2 C3 C4 Fe 58.45(11) .
C1 Fe C4 C3 98.06(10) 2
C1 Fe C4 C3 -81.94(10) .
C2 Fe C4 C3 -37.27(9) .
C2 Fe C4 C3 142.73(9) 2
C3 Fe C4 C3 180.0 2
C5 Fe C4 C3 -119.36(13) .
C5 Fe C4 C3 60.64(13) 2
C4 Fe C4 C3 11(100) 2
C1 Fe C4 C5 -142.58(9) 2
C1 Fe C4 C5 37.42(9) .
C2 Fe C4 C5 82.10(10) .
C2 Fe C4 C5 -97.90(10) 2
C3 Fe C4 C5 119.36(13) .
C3 Fe C4 C5 -60.64(13) 2
C5 Fe C4 C5 180.0 2
C4 Fe C4 C5 130(100) 2
C3 C4 C5 C1 0.87(17) .
Fe C4 C5 C1 -58.18(10) .
C3 C4 C5 Fe 59.04(11) .
C2 C1 C5 C4 -0.78(17) .
C10 C1 C5 C4 176.15(13) .
Fe C1 C5 C4 58.82(11) .
C2 C1 C5 Fe -59.60(10) .
C10 C1 C5 Fe 117.33(14) .
C1 Fe C5 C4 59.58(13) 2
C1 Fe C5 C4 -120.42(13) .
C2 Fe C5 C4 -81.71(10) .
C2 Fe C5 C4 98.29(10) 2
C3 Fe C5 C4 -37.46(9) .
C3 Fe C5 C4 142.54(9) 2
C5 Fe C5 C4 177(100) 2
C4 Fe C5 C4 180.0 2
C1 Fe C5 C1 180.0 2
C2 Fe C5 C1 38.71(9) .
C2 Fe C5 C1 -141.29(9) 2
C3 Fe C5 C1 82.96(10) .
C3 Fe C5 C1 -97.04(10) 2
C5 Fe C5 C1 -62(81) 2
C4 Fe C5 C1 -59.58(13) 2
C4 Fe C5 C1 120.42(13) .
C5 C1 C10 O11 -143.03(16) .
C2 C1 C10 O11 33.2(2) .
Fe C1 C10 O11 -56.1(2) .
C5 C1 C10 N12 35.3(2) .
C2 C1 C10 N12 -148.42(15) .
Fe C1 C10 N12 122.25(13) .
O11 C10 N12 C13 -1.5(3) .
C1 C10 N12 C13 -179.83(14) .
C10 N12 C13 C14 61.9(2) .
C10 N12 C13 C16 -179.30(17) .
C10 N12 C13 C15 -60.0(2) .
C3 C2 C20 O21 -20.4(2) .
C1 C2 C20 O21 155.70(16) .
Fe C2 C20 O21 -107.46(16) .
C3 C2 C20 N22 159.72(15) .
C1 C2 C20 N22 -24.2(2) .
Fe C2 C20 N22 72.66(19) .
O21 C20 N22 C23 -3.6(3) .
C2 C20 N22 C23 176.24(15) .
C20 N22 C23 C25 -179.70(19) .
C20 N22 C23 C26 60.5(2) .
C20 N22 C23 C24 -61.3(2) .
